data_2017405
loop_
_publ_author_name
'Tutughamiarso, Maya'
'Bolte, Michael'
'Egert, Ernst'

_publ_section_title
;
 New pseudopolymorphs of 5-fluorocytosine
;
_journal_coeditor_code SK3347
_journal_issue 11
_journal_name_full 'Acta Crystallographica Section C'
_journal_page_first o574
_journal_page_last o578
_journal_paper_doi 10.1107/S010827010903950X
_journal_volume 65
_journal_year 2009
_chemical_formula_iupac 'C4 H4 F N3 O , 0.5H2 O'
_chemical_formula_moiety 'C4 H4 F N3 O , 0.5H2 O'
_chemical_formula_sum 'C4 H5 F N3 O1.5'
_chemical_formula_weight 138.11
_chemical_name_systematic
;
5-fluorocytosine hemihydrate
;
_space_group_IT_number 9
_symmetry_cell_setting monoclinic
_symmetry_space_group_name_Hall 'C -2yc'
_symmetry_space_group_name_H-M 'C 1 c 1'
_atom_sites_solution_hydrogens geom
_atom_sites_solution_primary direct
_atom_sites_solution_secondary difmap
_audit_creation_method SHELXL97
_cell_angle_alpha 90.00
_cell_angle_beta 115.474(7)
_cell_angle_gamma 90.00
_cell_formula_units_Z 16
_cell_length_a 14.7039(13)
_cell_length_b 12.4546(10)
_cell_length_c 13.7921(14)
_cell_measurement_reflns_used 2945
_cell_measurement_temperature 173(2)
_cell_measurement_theta_max 25.76
_cell_measurement_theta_min 3.38
_cell_volume 2280.2(4)
_computing_cell_refinement 'X-AREA (Stoe & Cie, 2001)'
_computing_data_collection 'X-AREA (Stoe & Cie, 2001)'
_computing_data_reduction 'X-AREA (Stoe & Cie, 2001)'
_computing_molecular_graphics
;
Mercury (Version 2.2; Macrae <i>et al.</i>,  2008) and XP (Sheldrick,
2008)
;
_computing_publication_material 'publCIF (Westrip, 2009)'
_computing_structure_refinement 'SHELXL97 (Sheldrick, 2008)'
_computing_structure_solution 'SHELXS97 (Sheldrick, 2008)'
_diffrn_ambient_temperature 173(2)
_diffrn_measured_fraction_theta_full 0.997
_diffrn_measured_fraction_theta_max 0.990
_diffrn_measurement_device_type 'Stoe IPDS II two-circle'
_diffrn_measurement_method \w
_diffrn_radiation_monochromator graphite
_diffrn_radiation_source 'fine-focus sealed tube'
_diffrn_radiation_type MoK\a
_diffrn_radiation_wavelength 0.71073
_diffrn_reflns_av_R_equivalents 0.1041
_diffrn_reflns_av_sigmaI/netI 0.0662
_diffrn_reflns_limit_h_max 17
_diffrn_reflns_limit_h_min -17
_diffrn_reflns_limit_k_max 15
_diffrn_reflns_limit_k_min -15
_diffrn_reflns_limit_l_max 16
_diffrn_reflns_limit_l_min -16
_diffrn_reflns_number 14246
_diffrn_reflns_theta_full 25.00
_diffrn_reflns_theta_max 25.666
_diffrn_reflns_theta_min 3.38
_diffrn_standards_number 0
_exptl_absorpt_coefficient_mu 0.146
_exptl_absorpt_correction_type none
_exptl_crystal_colour colourless
_exptl_crystal_density_diffrn 1.609
_exptl_crystal_density_method 'not measured'
_exptl_crystal_description block
_exptl_crystal_F_000 1136
_exptl_crystal_size_max 0.30
_exptl_crystal_size_mid 0.30
_exptl_crystal_size_min 0.20
_refine_diff_density_max 0.186
_refine_diff_density_min -0.323
_refine_ls_extinction_method none
_refine_ls_goodness_of_fit_ref 0.875
_refine_ls_hydrogen_treatment mixed
_refine_ls_matrix_type full
_refine_ls_number_parameters 355
_refine_ls_number_reflns 2141
_refine_ls_number_restraints 8
_refine_ls_restrained_S_all 0.873
_refine_ls_R_factor_all 0.0535
_refine_ls_R_factor_gt 0.0375
_refine_ls_shift/su_max 0.000
_refine_ls_shift/su_mean 0.000
_refine_ls_structure_factor_coef Fsqd
_refine_ls_weighting_details 'calc w = 1/[\s^2^(Fo^2^)+(0.0397P)^2^] where P=(Fo^2^+2Fc^2^)/3'
_refine_ls_weighting_scheme calc
_refine_ls_wR_factor_gt 0.0740
_refine_ls_wR_factor_ref 0.0779
_reflns_number_gt 1631
_reflns_number_total 2141
_reflns_threshold_expression I>2\s(I)
_cod_data_source_file sk3347.cif
_cod_data_source_block III
_cod_original_sg_symbol_H-M 'C c'
_cod_original_formula_sum 'C4 H5 F1 N3 O1.5'
_cod_database_code 2017405
_cod_database_fobs_code 2017405

loop_
_symmetry_equiv_pos_as_xyz
'x, y, z'
'x, -y, z+1/2'
'x+1/2, y+1/2, z'
'x+1/2, -y+1/2, z+1/2'

loop_
_atom_site_type_symbol
_atom_site_label
_atom_site_fract_x
_atom_site_fract_y
_atom_site_fract_z
_atom_site_U_iso_or_equiv
_atom_site_adp_type
_atom_site_calc_flag
_atom_site_refinement_flags
_atom_site_occupancy
_atom_site_disorder_assembly
_atom_site_disorder_group
N N1A 0.7211(3) 0.6651(3) 0.5596(3) 0.0215(8) Uani d . 1 . .
H H1A 0.7418 0.7315 0.5602 0.026 Uiso calc R 1 . .
C C2A 0.6239(3) 0.6470(3) 0.5445(3) 0.0204(10) Uani d . 1 . .
N N3A 0.5915(3) 0.5442(3) 0.5449(3) 0.0204(8) Uani d . 1 . .
C C4A 0.6545(3) 0.4629(4) 0.5575(3) 0.0193(10) Uani d . 1 . .
C C5A 0.7542(3) 0.4821(4) 0.5719(4) 0.0232(10) Uani d . 1 . .
C C6A 0.7862(3) 0.5826(4) 0.5737(3) 0.0245(10) Uani d . 1 . .
H H6A 0.8535 0.5963 0.5847 0.029 Uiso calc R 1 . .
O O21A 0.5662(2) 0.7255(2) 0.5311(3) 0.0263(8) Uani d . 1 . .
N N41A 0.6204(3) 0.3632(3) 0.5544(3) 0.0262(9) Uani d . 1 . .
H H41A 0.5578 0.3524 0.5442 0.031 Uiso calc R 1 . .
H H41B 0.6605 0.3081 0.5625 0.031 Uiso calc R 1 . .
F F51A 0.8156(2) 0.3962(2) 0.5869(2) 0.0375(7) Uani d . 1 . .
N N1B 0.3981(3) 0.5036(3) 0.5387(3) 0.0202(8) Uani d . 1 . .
H H1B 0.4572 0.5148 0.5389 0.024 Uiso calc R 1 . .
C C2B 0.3681(3) 0.4000(3) 0.5427(3) 0.0179(9) Uani d . 1 . .
N N3B 0.2762(3) 0.3810(3) 0.5405(3) 0.0185(8) Uani d . 1 . .
C C4B 0.2158(3) 0.4628(4) 0.5338(3) 0.0199(10) Uani d . 1 . .
C C5B 0.2488(3) 0.5692(4) 0.5322(3) 0.0216(10) Uani d . 1 . .
C C6B 0.3397(3) 0.5890(4) 0.5344(3) 0.0210(10) Uani d . 1 . .
H H6B 0.3619 0.6604 0.5330 0.025 Uiso calc R 1 . .
O O21B 0.4265(2) 0.3249(2) 0.5486(3) 0.0258(7) Uani d . 1 . .
N N41B 0.1242(3) 0.4449(3) 0.5280(3) 0.0249(9) Uani d . 1 . .
H H41C 0.1036 0.3787 0.5286 0.030 Uiso calc R 1 . .
H H41D 0.0844 0.4993 0.5235 0.030 Uiso calc R 1 . .
F F51B 0.1859(2) 0.6524(2) 0.5265(2) 0.0332(7) Uani d . 1 . .
N N1C 0.6303(3) 0.3450(3) 0.7936(3) 0.0227(9) Uani d . 1 . .
H H1C 0.6110 0.4105 0.7995 0.027 Uiso calc R 1 . .
C C2C 0.7256(3) 0.3297(3) 0.8011(3) 0.0190(9) Uani d . 1 . .
N N3C 0.7559(3) 0.2280(3) 0.7933(3) 0.0195(8) Uani d . 1 . .
C C4C 0.6945(3) 0.1450(4) 0.7797(3) 0.0188(9) Uani d . 1 . .
C C5C 0.5955(3) 0.1631(4) 0.7710(4) 0.0254(11) Uani d . 1 . .
C C6C 0.5644(3) 0.2621(4) 0.7771(3) 0.0231(10) Uani d . 1 . .
H H6C 0.4982 0.2749 0.7703 0.028 Uiso calc R 1 . .
O O21C 0.7820(2) 0.4093(2) 0.8153(2) 0.0271(7) Uani d . 1 . .
N N41C 0.7259(3) 0.0468(3) 0.7751(3) 0.0252(9) Uani d . 1 . .
H H41E 0.7872 0.0363 0.7810 0.030 Uiso calc R 1 . .
H H41F 0.6855 -0.0082 0.7661 0.030 Uiso calc R 1 . .
F F51C 0.5349(2) 0.0759(2) 0.7559(2) 0.0350(7) Uani d . 1 . .
N N1D 0.9455(3) 0.1854(3) 0.7892(3) 0.0206(8) Uani d . 1 . .
H H1D 0.8864 0.1970 0.7890 0.025 Uiso calc R 1 . .
C C2D 0.9780(3) 0.0815(3) 0.7928(3) 0.0199(10) Uani d . 1 . .
N N3D 1.0713(3) 0.0633(3) 0.7972(3) 0.0196(8) Uani d . 1 . .
C C4D 1.1291(3) 0.1473(4) 0.7975(3) 0.0189(9) Uani d . 1 . .
C C5D 1.0911(3) 0.2535(4) 0.7884(4) 0.0249(11) Uani d . 1 . .
C C6D 1.0015(3) 0.2710(4) 0.7860(4) 0.0247(10) Uani d . 1 . .
H H6D 0.9767 0.3421 0.7820 0.030 Uiso calc R 1 . .
O O21D 0.9219(2) 0.0058(3) 0.7924(3) 0.0259(7) Uani d . 1 . .
N N41D 1.2219(3) 0.1290(3) 0.8066(3) 0.0233(9) Uani d . 1 . .
H H41G 1.2445 0.0627 0.8122 0.028 Uiso calc R 1 . .
H H41H 1.2605 0.1831 0.8069 0.028 Uiso calc R 1 . .
F F51D 1.1519(2) 0.3343(2) 0.7862(2) 0.0371(7) Uani d . 1 . .
O O1W 0.9690(2) 0.3874(3) 0.9907(3) 0.0337(8) Uani d D 1 . .
H H1WA 0.970(4) 0.324(2) 1.018(3) 0.040 Uiso d D 1 . .
H H1WB 0.918(3) 0.390(4) 0.924(2) 0.040 Uiso d D 1 . .
O O2W 0.3804(2) 0.7076(3) 0.3471(3) 0.0314(8) Uani d D 1 . .
H H2WA 0.433(3) 0.712(4) 0.412(2) 0.038 Uiso d D 1 . .
H H2WB 0.387(4) 0.648(3) 0.317(3) 0.038 Uiso d D 1 . .

loop_
_atom_site_aniso_label
_atom_site_aniso_U_11
_atom_site_aniso_U_22
_atom_site_aniso_U_33
_atom_site_aniso_U_12
_atom_site_aniso_U_13
_atom_site_aniso_U_23
N1A 0.0149(18) 0.018(2) 0.032(2) -0.0035(15) 0.0105(16) 0.0006(17)
C2A 0.019(2) 0.019(2) 0.023(2) -0.0039(19) 0.0092(19) -0.0016(19)
N3A 0.0187(19) 0.017(2) 0.027(2) -0.0036(16) 0.0114(17) -0.0038(16)
C4A 0.022(2) 0.020(2) 0.019(2) -0.0003(19) 0.011(2) 0.0022(18)
C5A 0.017(2) 0.021(3) 0.031(3) 0.006(2) 0.010(2) 0.003(2)
C6A 0.017(2) 0.029(3) 0.030(3) 0.0021(19) 0.012(2) 0.005(2)
O21A 0.0189(17) 0.0152(16) 0.046(2) 0.0016(13) 0.0151(15) -0.0007(14)
N41A 0.028(2) 0.0150(19) 0.042(2) -0.0027(17) 0.0205(19) -0.0016(17)
F51A 0.0302(15) 0.0250(15) 0.062(2) 0.0115(12) 0.0248(14) 0.0090(14)
N1B 0.0164(18) 0.017(2) 0.028(2) -0.0034(15) 0.0109(16) 0.0037(16)
C2B 0.016(2) 0.015(2) 0.021(2) -0.0020(18) 0.0071(18) -0.0021(17)
N3B 0.018(2) 0.014(2) 0.024(2) -0.0011(17) 0.0101(16) 0.0018(16)
C4B 0.022(2) 0.016(3) 0.021(2) 0.000(2) 0.0085(19) 0.0018(18)
C5B 0.021(2) 0.016(3) 0.025(3) 0.0033(18) 0.008(2) 0.0010(18)
C6B 0.022(2) 0.015(2) 0.028(3) 0.0031(19) 0.013(2) 0.0036(19)
O21B 0.0222(16) 0.0145(16) 0.0389(18) 0.0009(13) 0.0114(14) 0.0001(14)
N41B 0.024(2) 0.012(2) 0.042(2) -0.0026(17) 0.0165(18) -0.0054(17)
F51B 0.0325(15) 0.0156(13) 0.058(2) 0.0069(11) 0.0255(14) 0.0017(12)
N1C 0.021(2) 0.022(2) 0.028(2) 0.0054(17) 0.0133(16) 0.0026(17)
C2C 0.017(2) 0.018(2) 0.023(2) 0.0030(18) 0.0100(18) 0.0011(19)
N3C 0.019(2) 0.011(2) 0.030(2) 0.0007(16) 0.0121(17) 0.0015(15)
C4C 0.019(2) 0.019(2) 0.019(2) 0.0014(18) 0.0083(19) -0.0002(18)
C5C 0.025(3) 0.027(3) 0.028(3) -0.007(2) 0.016(2) -0.002(2)
C6C 0.018(2) 0.027(3) 0.024(3) -0.002(2) 0.009(2) 0.0001(19)
O21C 0.0246(17) 0.0159(16) 0.041(2) -0.0015(14) 0.0140(15) 0.0004(14)
N41C 0.0202(19) 0.017(2) 0.040(2) -0.0055(17) 0.0147(18) -0.0025(18)
F51C 0.0255(14) 0.0275(15) 0.0546(18) -0.0085(12) 0.0198(13) 0.0004(13)
N1D 0.0188(19) 0.0140(19) 0.034(2) 0.0009(14) 0.0161(16) 0.0032(16)
C2D 0.021(2) 0.020(3) 0.017(2) 0.0011(19) 0.0067(19) 0.0001(18)
N3D 0.0191(19) 0.0159(19) 0.025(2) -0.0015(16) 0.0110(16) -0.0009(16)
C4D 0.022(2) 0.019(2) 0.017(2) 0.0003(18) 0.0098(18) 0.0007(17)
C5D 0.027(3) 0.011(2) 0.040(3) -0.004(2) 0.018(2) 0.0009(19)
C6D 0.027(2) 0.014(2) 0.033(3) 0.0029(18) 0.012(2) -0.0010(19)
O21D 0.0245(17) 0.0183(17) 0.0394(18) -0.0029(14) 0.0179(15) 0.0017(13)
N41D 0.0158(19) 0.018(2) 0.038(2) -0.0022(16) 0.0136(17) -0.0021(17)
F51D 0.0313(16) 0.0180(15) 0.070(2) -0.0032(12) 0.0290(15) 0.0025(14)
O1W 0.0221(16) 0.0291(19) 0.047(2) -0.0027(14) 0.0117(15) 0.0040(16)
O2W 0.0240(16) 0.0294(19) 0.043(2) 0.0009(14) 0.0163(15) -0.0056(15)

loop_
_atom_type_symbol
_atom_type_description
_atom_type_scat_dispersion_real
_atom_type_scat_dispersion_imag
_atom_type_scat_source
C C 0.0033 0.0016 'International Tables Vol C Tables 4.2.6.8 and 6.1.1.4'
H H 0.0000 0.0000 'International Tables Vol C Tables 4.2.6.8 and 6.1.1.4'
F F 0.0171 0.0103 'International Tables Vol C Tables 4.2.6.8 and 6.1.1.4'
N N 0.0061 0.0033 'International Tables Vol C Tables 4.2.6.8 and 6.1.1.4'
O O 0.0106 0.0060 'International Tables Vol C Tables 4.2.6.8 and 6.1.1.4'

loop_
_geom_angle_atom_site_label_1
_geom_angle_atom_site_label_2
_geom_angle_atom_site_label_3
_geom_angle_site_symmetry_1
_geom_angle_site_symmetry_3
_geom_angle
_geom_angle_publ_flag
C6A N1A C2A . . 121.4(4) ?
C6A N1A H1A . . 119.3 ?
C2A N1A H1A . . 119.3 ?
O21A C2A N3A . . 121.0(4) ?
O21A C2A N1A . . 119.2(4) ?
N3A C2A N1A . . 119.8(4) ?
C4A N3A C2A . . 119.2(4) ?
N3A C4A N41A . . 118.3(4) ?
N3A C4A C5A . . 120.7(4) ?
N41A C4A C5A . . 121.0(4) ?
C6A C5A F51A . . 122.1(4) ?
C6A C5A C4A . . 119.8(4) ?
F51A C5A C4A . . 118.1(4) ?
C5A C6A N1A . . 119.1(4) ?
C5A C6A H6A . . 120.5 ?
N1A C6A H6A . . 120.5 ?
C4A N41A H41A . . 120.0 ?
C4A N41A H41B . . 120.0 ?
H41A N41A H41B . . 120.0 ?
C6B N1B C2B . . 122.2(4) ?
C6B N1B H1B . . 118.9 ?
C2B N1B H1B . . 118.9 ?
O21B C2B N3B . . 121.3(4) ?
O21B C2B N1B . . 118.9(4) ?
N3B C2B N1B . . 119.8(4) ?
C4B N3B C2B . . 119.7(4) ?
N3B C4B N41B . . 120.3(4) ?
N3B C4B C5B . . 119.7(4) ?
N41B C4B C5B . . 120.0(4) ?
C6B C5B F51B . . 120.2(4) ?
C6B C5B C4B . . 121.0(4) ?
F51B C5B C4B . . 118.8(4) ?
C5B C6B N1B . . 117.5(4) ?
C5B C6B H6B . . 121.3 ?
N1B C6B H6B . . 121.3 ?
C4B N41B H41C . . 120.0 ?
C4B N41B H41D . . 120.0 ?
H41C N41B H41D . . 120.0 ?
C6C N1C C2C . . 122.4(4) ?
C6C N1C H1C . . 118.8 ?
C2C N1C H1C . . 118.8 ?
O21C C2C N3C . . 122.1(4) ?
O21C C2C N1C . . 119.2(4) ?
N3C C2C N1C . . 118.7(4) ?
C4C N3C C2C . . 120.5(4) ?
N41C C4C N3C . . 119.8(4) ?
N41C C4C C5C . . 120.5(4) ?
N3C C4C C5C . . 119.7(4) ?
C6C C5C F51C . . 121.9(4) ?
C6C C5C C4C . . 120.4(4) ?
F51C C5C C4C . . 117.6(4) ?
C5C C6C N1C . . 118.2(4) ?
C5C C6C H6C . . 120.9 ?
N1C C6C H6C . . 120.9 ?
C4C N41C H41E . . 120.0 ?
C4C N41C H41F . . 120.0 ?
H41E N41C H41F . . 120.0 ?
C6D N1D C2D . . 122.3(4) ?
C6D N1D H1D . . 118.9 ?
C2D N1D H1D . . 118.9 ?
O21D C2D N3D . . 121.5(4) ?
O21D C2D N1D . . 119.5(4) ?
N3D C2D N1D . . 119.0(4) ?
C4D N3D C2D . . 119.5(4) ?
N41D C4D N3D . . 119.1(4) ?
N41D C4D C5D . . 121.0(4) ?
N3D C4D C5D . . 119.9(4) ?
C6D C5D F51D . . 122.5(4) ?
C6D C5D C4D . . 120.4(4) ?
F51D C5D C4D . . 117.1(4) ?
C5D C6D N1D . . 118.8(4) ?
C5D C6D H6D . . 120.6 ?
N1D C6D H6D . . 120.6 ?
C4D N41D H41G . . 120.0 ?
C4D N41D H41H . . 120.0 ?
H41G N41D H41H . . 120.0 ?
H1WA O1W H1WB . . 109(4) ?
H2WA O2W H2WB . . 107(3) ?

loop_
_geom_bond_atom_site_label_1
_geom_bond_atom_site_label_2
_geom_bond_site_symmetry_2
_geom_bond_distance
_geom_bond_publ_flag
N1A C6A . 1.361(6) ?
N1A C2A . 1.371(5) ?
N1A H1A . 0.8800 ?
C2A O21A . 1.256(5) ?
C2A N3A . 1.366(5) ?
N3A C4A . 1.332(5) ?
C4A N41A . 1.333(6) ?
C4A C5A . 1.413(6) ?
C5A C6A . 1.334(7) ?
C5A F51A . 1.357(5) ?
C6A H6A . 0.9500 ?
N41A H41A . 0.8800 ?
N41A H41B . 0.8800 ?
N1B C6B . 1.353(6) ?
N1B C2B . 1.372(5) ?
N1B H1B . 0.8800 ?
C2B O21B . 1.249(5) ?
C2B N3B . 1.359(5) ?
N3B C4B . 1.328(6) ?
C4B N41B . 1.333(5) ?
C4B C5B . 1.415(6) ?
C5B C6B . 1.346(6) ?
C5B F51B . 1.369(5) ?
C6B H6B . 0.9500 ?
N41B H41C . 0.8800 ?
N41B H41D . 0.8800 ?
N1C C6C . 1.366(6) ?
N1C C2C . 1.373(5) ?
N1C H1C . 0.8800 ?
C2C O21C . 1.252(5) ?
C2C N3C . 1.362(5) ?
N3C C4C . 1.331(5) ?
C4C N41C . 1.318(6) ?
C4C C5C . 1.427(6) ?
C5C C6C . 1.330(7) ?
C5C F51C . 1.362(5) ?
C6C H6C . 0.9500 ?
N41C H41E . 0.8800 ?
N41C H41F . 0.8800 ?
N1D C6D . 1.360(6) ?
N1D C2D . 1.373(6) ?
N1D H1D . 0.8800 ?
C2D O21D . 1.251(5) ?
C2D N3D . 1.366(6) ?
N3D C4D . 1.347(6) ?
C4D N41D . 1.335(5) ?
C4D C5D . 1.421(6) ?
C5D C6D . 1.321(6) ?
C5D F51D . 1.355(5) ?
C6D H6D . 0.9500 ?
N41D H41G . 0.8800 ?
N41D H41H . 0.8800 ?
O1W H1WA . 0.87(2) ?
O1W H1WB . 0.90(2) ?
O2W H2WA . 0.90(2) ?
O2W H2WB . 0.88(2) ?

loop_
_geom_hbond_atom_site_label_D
_geom_hbond_atom_site_label_H
_geom_hbond_atom_site_label_A
_geom_hbond_site_symmetry_A
_geom_hbond_distance_DH
_geom_hbond_distance_HA
_geom_hbond_distance_DA
_geom_hbond_angle_DHA
N1A H1A N3B 3 0.88 1.98 2.853(5) 172
N41A H41A O21B . 0.88 1.99 2.858(5) 170
N1B H1B N3A . 0.88 1.97 2.854(5) 177
N41B H41C O21A 3_445 0.88 1.99 2.869(5) 176
N41B H41D O1W 2_464 0.88 2.10 2.972(5) 170
N1C H1C N3D 3_455 0.88 1.99 2.861(5) 173
N41C H41E O21D . 0.88 1.95 2.834(5) 177
N1D H1D N3C . 0.88 1.98 2.862(5) 178
N41D H41G O21C 3_545 0.88 1.98 2.862(5) 175
N41D H41H O2W 2_665 0.88 2.10 2.961(5) 164
O1W H1WA O21B 4 0.87(2) 2.06(3) 2.906(5) 163(4)
O1W H1WB O21C . 0.90(2) 1.93(3) 2.786(5) 158(5)
O2W H2WA O21A . 0.90(2) 1.95(2) 2.826(5) 166(5)
O2W H2WB O21D 4_454 0.88(2) 2.05(3) 2.898(5) 163(4)

loop_
_geom_torsion_atom_site_label_1
_geom_torsion_atom_site_label_2
_geom_torsion_atom_site_label_3
_geom_torsion_atom_site_label_4
_geom_torsion_site_symmetry_1
_geom_torsion_site_symmetry_2
_geom_torsion_site_symmetry_3
_geom_torsion_site_symmetry_4
_geom_torsion
_geom_torsion_publ_flag
C6A N1A C2A O21A . . . . -179.5(4) ?
C6A N1A C2A N3A . . . . 0.8(6) ?
O21A C2A N3A C4A . . . . 178.8(4) ?
N1A C2A N3A C4A . . . . -1.6(6) ?
C2A N3A C4A N41A . . . . -178.0(4) ?
C2A N3A C4A C5A . . . . 0.9(6) ?
N3A C4A C5A C6A . . . . 0.5(7) ?
N41A C4A C5A C6A . . . . 179.4(4) ?
N3A C4A C5A F51A . . . . 178.4(4) ?
N41A C4A C5A F51A . . . . -2.7(6) ?
F51A C5A C6A N1A . . . . -179.1(4) ?
C4A C5A C6A N1A . . . . -1.2(7) ?
C2A N1A C6A C5A . . . . 0.6(6) ?
C6B N1B C2B O21B . . . . -178.7(4) ?
C6B N1B C2B N3B . . . . 1.2(6) ?
O21B C2B N3B C4B . . . . -179.7(4) ?
N1B C2B N3B C4B . . . . 0.4(6) ?
C2B N3B C4B N41B . . . . 177.8(4) ?
C2B N3B C4B C5B . . . . -1.9(6) ?
N3B C4B C5B C6B . . . . 1.9(7) ?
N41B C4B C5B C6B . . . . -177.8(4) ?
N3B C4B C5B F51B . . . . -179.2(4) ?
N41B C4B C5B F51B . . . . 1.1(6) ?
F51B C5B C6B N1B . . . . -179.2(4) ?
C4B C5B C6B N1B . . . . -0.3(6) ?
C2B N1B C6B C5B . . . . -1.2(6) ?
C6C N1C C2C O21C . . . . 179.4(4) ?
C6C N1C C2C N3C . . . . -0.9(6) ?
O21C C2C N3C C4C . . . . 179.1(4) ?
N1C C2C N3C C4C . . . . -0.7(6) ?
C2C N3C C4C N41C . . . . -178.2(4) ?
C2C N3C C4C C5C . . . . 1.4(6) ?
N41C C4C C5C C6C . . . . 179.1(4) ?
N3C C4C C5C C6C . . . . -0.5(6) ?
N41C C4C C5C F51C . . . . -1.2(6) ?
N3C C4C C5C F51C . . . . 179.2(4) ?
F51C C5C C6C N1C . . . . 179.3(4) ?
C4C C5C C6C N1C . . . . -1.0(7) ?
C2C N1C C6C C5C . . . . 1.7(6) ?
C6D N1D C2D O21D . . . . -177.8(4) ?
C6D N1D C2D N3D . . . . 2.4(6) ?
O21D C2D N3D C4D . . . . -180.0(4) ?
N1D C2D N3D C4D . . . . -0.2(6) ?
C2D N3D C4D N41D . . . . 177.1(4) ?
C2D N3D C4D C5D . . . . -2.9(6) ?
N41D C4D C5D C6D . . . . -175.9(4) ?
N3D C4D C5D C6D . . . . 4.0(7) ?
N41D C4D C5D F51D . . . . 1.8(6) ?
N3D C4D C5D F51D . . . . -178.2(4) ?
F51D C5D C6D N1D . . . . -179.5(4) ?
C4D C5D C6D N1D . . . . -1.9(7) ?
C2D N1D C6D C5D . . . . -1.3(7) ?
